data_2242983
loop_
_publ_author_name
'Palominos, Franco'
'Mu\~noz, Carolina'
'Oyarzun, Poldie'
'Sald\'ias, Marianela'
'Vega, Andr\'es'

_publ_section_title
;
 Crystal structures and Hirshfeld surface analysis of
 [\k^2^-<i>P</i>,<i>N</i>-{(C~6~H~5~)~2~(C~5~H~5~N)P}Re(CO)~3~Br]&#x00B7;2CHCl~3~
 and the product of its reaction with piperidine,
 [<i>P</i>-{(C~6~H~5~)~2~(C~5~H~5~N)P}(C~5~H~11~N)Re(CO)~3~Br]
;
_journal_issue 7
_journal_name_full 'Acta Crystallographica Section E'
_journal_page_first 1005
_journal_page_last 1010
_journal_paper_doi 10.1107/S2056989019008089
_journal_volume 75
_journal_year 2019
_chemical_formula_iupac '[Re Br (C5 H11 N) (C17 H14 N P) (C O)3], [+ solvent]'
_chemical_formula_moiety 'C25 H25 Br N2 O3 P Re'
_chemical_formula_sum 'C25 H25 Br N2 O3 P Re'
_chemical_formula_weight 698.55
_chemical_name_systematic Bromidotricarbonyl[diphenyl(pyridin-2-yl)phosphane-\k<i>P</i>](piperidine-\k<i>N</i>)rhenium(I)
_space_group_crystal_system triclinic
_space_group_IT_number 2
_space_group_name_Hall '-P 1'
_space_group_name_H-M_alt 'P -1'
_symmetry_space_group_name_Hall '-P 1'
_symmetry_space_group_name_H-M 'P -1'
_atom_sites_solution_hydrogens geom
_atom_sites_solution_primary direct
_atom_sites_solution_secondary difmap
_audit_creation_method SHELXL-2014/7
_cell_angle_alpha 82.956(2)
_cell_angle_beta 82.047(2)
_cell_angle_gamma 69.765(2)
_cell_formula_units_Z 2
_cell_length_a 9.1384(17)
_cell_length_b 9.8348(18)
_cell_length_c 15.671(3)
_cell_measurement_reflns_used 4721
_cell_measurement_temperature 150(2)
_cell_measurement_theta_max 22.82
_cell_measurement_theta_min 2.39
_cell_volume 1304.5(4)
_computing_cell_refinement
;
SMART (Bruker, 2012)
;
_computing_data_collection
;
SMART (Bruker, 2012)
;
_computing_data_reduction
;
SAINT (Bruker, 2012)
;
_computing_molecular_graphics
;
SHELXTL (Sheldrick, 2008) and Mercury (Macrae <i>et al.</i>,
2008)
;
_computing_publication_material
;
SHELXL2014 (Sheldrick, 2015), PLATON (Spek, 2009)
and publCIF (Westrip, 2010)
;
_computing_structure_refinement
;
SHELXL2014 (Sheldrick, 2015)
;
_computing_structure_solution
;
SHELXS (Sheldrick, 2008)
;
_diffrn_ambient_temperature 150(2)
_diffrn_measured_fraction_theta_full 0.998
_diffrn_measured_fraction_theta_max 0.997
_diffrn_measurement_device_type 'Bruker SMART CCD area detector'
_diffrn_measurement_method 'phi and omega scans'
_diffrn_radiation_type MoK\a
_diffrn_radiation_wavelength 0.71073
_diffrn_reflns_av_R_equivalents 0.0423
_diffrn_reflns_av_unetI/netI 0.0592
_diffrn_reflns_limit_h_max 11
_diffrn_reflns_limit_h_min -11
_diffrn_reflns_limit_k_max 12
_diffrn_reflns_limit_k_min -12
_diffrn_reflns_limit_l_max 19
_diffrn_reflns_limit_l_min -19
_diffrn_reflns_number 10214
_diffrn_reflns_theta_full 25.242
_diffrn_reflns_theta_max 26.000
_diffrn_reflns_theta_min 2.214
_diffrn_source 'sealed tube'
_exptl_absorpt_coefficient_mu 6.278
_exptl_absorpt_correction_T_max 0.8581
_exptl_absorpt_correction_T_min 0.5602
_exptl_absorpt_correction_type numerical
_exptl_absorpt_process_details
;
(SADABS; Bruker, 2012)
;
_exptl_crystal_colour orange
_exptl_crystal_density_diffrn 1.778
_exptl_crystal_description stick
_exptl_crystal_F_000 676.0
_exptl_crystal_size_max 0.067
_exptl_crystal_size_mid 0.040
_exptl_crystal_size_min 0.030
_refine_diff_density_max 1.962
_refine_diff_density_min -1.791
_refine_ls_extinction_coef 0.00125(18)
_refine_ls_extinction_expression Fc^*^=kFc[1+0.001xFc^2^\l^3^/sin(2\q)]^-1/4^
_refine_ls_extinction_method
;
SHELXL2014 (Sheldrick, 2015)
;
_refine_ls_goodness_of_fit_ref 1.112
_refine_ls_hydrogen_treatment mixed
_refine_ls_matrix_type full
_refine_ls_number_parameters 303
_refine_ls_number_reflns 5113
_refine_ls_number_restraints 1
_refine_ls_restrained_S_all 1.112
_refine_ls_R_factor_all 0.0501
_refine_ls_R_factor_gt 0.0416
_refine_ls_shift/su_max 0.001
_refine_ls_shift/su_mean 0.000
_refine_ls_structure_factor_coef Fsqd
_refine_ls_weighting_details 'w=1/[\s^2^(Fo^2^)+9.4699P] where P=(Fo^2^+2Fc^2^)/3'
_refine_ls_weighting_scheme calc
_refine_ls_wR_factor_gt 0.0793
_refine_ls_wR_factor_ref 0.0820
_reflns_number_gt 4493
_reflns_number_total 5113
_reflns_threshold_expression 'I > 2\s(I)'
_cod_data_source_file nk2249sup1.cif
_cod_data_source_block II
_cod_database_code 2242983
_shelx_space_group_comment
;
The symmetry employed for this shelxl refinement is uniquely defined
by the following loop, which should always be used as a source of
symmetry information in preference to the above space-group names.
They are only intended as comments.
;
_shelx_estimated_absorpt_t_min 0.678
_shelx_estimated_absorpt_t_max 0.834

loop_
_space_group_symop_operation_xyz
'x, y, z'
'-x, -y, -z'

loop_
_atom_site_type_symbol
_atom_site_label
_atom_site_fract_x
_atom_site_fract_y
_atom_site_fract_z
_atom_site_U_iso_or_equiv
_atom_site_adp_type
_atom_site_calc_flag
_atom_site_occupancy
Re Re1 0.83162(3) 0.70525(3) 0.70289(2) 0.01774(10) Uani d 1
Br Br1 0.80946(9) 0.74617(8) 0.86842(5) 0.03004(19) Uani d 1
P P1 0.7341(2) 0.49823(19) 0.75160(12) 0.0202(4) Uani d 1
O O1 0.8277(7) 0.6670(7) 0.5117(4) 0.0422(15) Uani d 1
O O3 1.1681(6) 0.4948(6) 0.6944(4) 0.0390(14) Uani d 1
C C1 0.8293(9) 0.6804(8) 0.5867(5) 0.0311(18) Uani d 1
C C3 1.0438(9) 0.5701(8) 0.6993(5) 0.0262(17) Uani d 1
O O2 0.9776(6) 0.9453(6) 0.6454(4) 0.0403(14) Uani d 1
C C2 0.9177(8) 0.8584(8) 0.6688(5) 0.0272(17) Uani d 1
N N1 0.4375(7) 0.6604(7) 0.8008(5) 0.0404(18) Uani d 1
C C10 0.5477(8) 0.5329(8) 0.8209(5) 0.0258(16) Uani d 1
C C12 0.8652(8) 0.3427(7) 0.8099(4) 0.0212(15) Uani d 1
C C4 0.7011(8) 0.4161(7) 0.6619(5) 0.0226(15) Uani d 1
C C13 0.8598(9) 0.2025(8) 0.8069(5) 0.0294(17) Uani d 1
H H13 0.7924 0.1883 0.7722 0.035 Uiso calc 1
C C5 0.5513(8) 0.4262(8) 0.6451(5) 0.0271(17) Uani d 1
H H5 0.4635 0.4741 0.6812 0.032 Uiso calc 1
C C6 0.8295(9) 0.3428(9) 0.6070(5) 0.0329(19) Uani d 1
H H6 0.9298 0.3356 0.6175 0.039 Uiso calc 1
C C14 0.9678(8) 0.3586(8) 0.8629(5) 0.0288(17) Uani d 1
H H14 0.9738 0.4502 0.8667 0.035 Uiso calc 1
C C15 0.9527(9) 0.0861(8) 0.8545(5) 0.035(2) Uani d 1
H H15 0.9469 -0.0058 0.8516 0.042 Uiso calc 1
C C11 0.5179(9) 0.4359(9) 0.8863(5) 0.037(2) Uani d 1
H H11 0.5958 0.3487 0.9002 0.044 Uiso calc 1
C C7 0.8101(10) 0.2809(9) 0.5372(5) 0.038(2) Uani d 1
H H7 0.8971 0.2322 0.5009 0.045 Uiso calc 1
C C8 0.5355(10) 0.3635(9) 0.5731(5) 0.038(2) Uani d 1
H H8 0.4361 0.3716 0.5607 0.046 Uiso calc 1
N N2 0.5893(6) 0.8705(7) 0.7094(4) 0.0267(14) Uani d 1
C C20 1.0531(8) 0.1025(8) 0.9058(5) 0.0312(19) Uani d 1
H H20 1.1158 0.0226 0.9375 0.037 Uiso calc 1
C C22 0.5748(8) 1.0155(7) 0.7304(5) 0.0265(17) Uani d 1
H H22A 0.6209 1.0630 0.6815 0.032 Uiso calc 1
H H22B 0.6333 1.0066 0.7791 0.032 Uiso calc 1
C C21 1.0610(9) 0.2390(9) 0.9101(5) 0.0330(19) Uani d 1
H H21 1.1293 0.2509 0.9451 0.040 Uiso calc 1
C C16 0.6639(11) 0.2905(10) 0.5211(6) 0.042(2) Uani d 1
H H16 0.6518 0.2470 0.4743 0.050 Uiso calc 1
C C18 0.2572(9) 0.5974(9) 0.9089(5) 0.038(2) Uani d 1
H H18 0.1558 0.6203 0.9366 0.046 Uiso calc 1
C C17 0.2958(9) 0.6904(10) 0.8455(7) 0.052(3) Uani d 1
H H17 0.2198 0.7794 0.8325 0.063 Uiso calc 1
C C23 0.4992(9) 0.8828(9) 0.6357(6) 0.038(2) Uani d 1
H H23A 0.5059 0.7862 0.6237 0.045 Uiso calc 1
H H23B 0.5463 0.9251 0.5848 0.045 Uiso calc 1
C C19 0.3699(10) 0.4708(10) 0.9308(6) 0.046(2) Uani d 1
H H19 0.3477 0.4074 0.9756 0.056 Uiso calc 1
C C24 0.4037(9) 1.1105(9) 0.7526(6) 0.037(2) Uani d 1
H H24A 0.3600 1.0682 0.8047 0.045 Uiso calc 1
H H24B 0.3999 1.2067 0.7637 0.045 Uiso calc 1
C C25 0.3279(9) 0.9750(9) 0.6520(6) 0.043(2) Uani d 1
H H25A 0.2777 0.9872 0.5996 0.052 Uiso calc 1
H H25B 0.2763 0.9245 0.6966 0.052 Uiso calc 1
C C27 0.3068(9) 1.1232(9) 0.6799(6) 0.042(2) Uani d 1
H H3A 0.3377 1.1818 0.6312 0.051 Uiso calc 1
H H3B 0.1971 1.1717 0.6986 0.051 Uiso calc 1
H H2N 0.567(8) 0.828(5) 0.755(2) 0.08(4) Uiso d 1

loop_
_atom_site_aniso_label
_atom_site_aniso_U_11
_atom_site_aniso_U_22
_atom_site_aniso_U_33
_atom_site_aniso_U_12
_atom_site_aniso_U_13
_atom_site_aniso_U_23
Re1 0.01153(15) 0.01837(15) 0.02204(17) -0.00440(10) -0.00090(10) 0.00044(10)
Br1 0.0329(4) 0.0300(4) 0.0260(4) -0.0077(3) -0.0048(3) -0.0040(3)
P1 0.0141(9) 0.0199(9) 0.0252(10) -0.0052(7) -0.0009(7) 0.0008(8)
O1 0.042(4) 0.057(4) 0.028(3) -0.018(3) -0.009(3) 0.004(3)
O3 0.013(3) 0.045(3) 0.051(4) -0.001(3) 0.000(2) -0.005(3)
C1 0.023(4) 0.034(4) 0.033(5) -0.009(3) 0.003(3) 0.001(4)
C3 0.031(4) 0.025(4) 0.025(4) -0.012(4) -0.003(3) -0.002(3)
O2 0.031(3) 0.035(3) 0.061(4) -0.022(3) 0.001(3) -0.001(3)
C2 0.023(4) 0.024(4) 0.032(4) -0.005(3) 0.000(3) -0.004(3)
N1 0.018(3) 0.031(4) 0.060(5) -0.002(3) 0.013(3) 0.009(3)
C10 0.018(4) 0.028(4) 0.030(4) -0.008(3) 0.002(3) -0.006(3)
C12 0.017(3) 0.021(4) 0.023(4) -0.005(3) 0.002(3) 0.001(3)
C4 0.019(4) 0.021(4) 0.028(4) -0.006(3) -0.005(3) 0.002(3)
C13 0.027(4) 0.026(4) 0.032(4) -0.006(3) -0.002(3) -0.001(3)
C5 0.023(4) 0.025(4) 0.032(4) -0.008(3) -0.006(3) 0.003(3)
C6 0.032(4) 0.047(5) 0.023(4) -0.016(4) 0.003(3) -0.011(4)
C14 0.026(4) 0.031(4) 0.025(4) -0.005(3) 0.001(3) -0.005(3)
C15 0.030(4) 0.014(4) 0.050(5) 0.001(3) 0.002(4) 0.004(3)
C11 0.026(4) 0.038(5) 0.040(5) -0.007(4) 0.006(4) 0.002(4)
C7 0.042(5) 0.039(5) 0.032(5) -0.012(4) 0.002(4) -0.013(4)
C8 0.037(5) 0.048(5) 0.039(5) -0.025(4) -0.018(4) 0.010(4)
N2 0.011(3) 0.028(3) 0.039(4) -0.008(3) -0.002(3) 0.007(3)
C20 0.021(4) 0.028(4) 0.029(4) 0.006(3) 0.002(3) 0.005(3)
C22 0.024(4) 0.020(4) 0.036(4) -0.007(3) -0.006(3) -0.002(3)
C21 0.027(4) 0.040(5) 0.026(4) -0.002(4) -0.005(3) -0.001(4)
C16 0.058(6) 0.048(5) 0.031(5) -0.029(5) -0.021(4) 0.000(4)
C18 0.024(4) 0.046(5) 0.043(5) -0.014(4) 0.014(4) -0.012(4)
C17 0.021(4) 0.039(5) 0.076(7) 0.005(4) 0.019(4) -0.001(5)
C23 0.022(4) 0.040(5) 0.051(6) -0.004(4) -0.014(4) -0.010(4)
C19 0.033(5) 0.055(6) 0.042(5) -0.014(4) 0.013(4) 0.006(4)
C24 0.022(4) 0.032(4) 0.048(5) 0.003(3) -0.001(4) -0.003(4)
C25 0.032(5) 0.035(5) 0.063(6) -0.007(4) -0.021(4) 0.004(4)
C27 0.023(4) 0.034(5) 0.061(6) 0.000(4) -0.008(4) 0.003(4)

loop_
_atom_type_symbol
_atom_type_description
_atom_type_scat_dispersion_real
_atom_type_scat_dispersion_imag
_atom_type_scat_source
C C 0.0033 0.0016 'International Tables Vol C Tables 4.2.6.8 and 6.1.1.4'
H H 0.0000 0.0000 'International Tables Vol C Tables 4.2.6.8 and 6.1.1.4'
N N 0.0061 0.0033 'International Tables Vol C Tables 4.2.6.8 and 6.1.1.4'
O O 0.0106 0.0060 'International Tables Vol C Tables 4.2.6.8 and 6.1.1.4'
P P 0.1023 0.0942 'International Tables Vol C Tables 4.2.6.8 and 6.1.1.4'
Br Br -0.2901 2.4595 'International Tables Vol C Tables 4.2.6.8 and 6.1.1.4'
Re Re -1.0185 7.2310 'International Tables Vol C Tables 4.2.6.8 and 6.1.1.4'

loop_
_exptl_crystal_face_index_h
_exptl_crystal_face_index_k
_exptl_crystal_face_index_l
_exptl_crystal_face_perp_dist
2 -1 0 0.020
-2 1 0 0.018
0 -1 0 0.010
1 2 0 0.028
2 -1 1 0.022
-1 1 -1 0.021
1 -1 1 0.017
0 1 -1 0.026
0 1 -2 0.023
0 -1 2 0.013
0 0 -1 0.014
0 0 1 0.014

loop_
_geom_angle_atom_site_label_1
_geom_angle_atom_site_label_2
_geom_angle_atom_site_label_3
_geom_angle
_geom_angle_publ_flag
C1 Re1 C2 90.1(3) y
C1 Re1 C3 89.4(3) y
C2 Re1 C3 88.0(3) y
C1 Re1 N2 92.3(3) y
C2 Re1 N2 89.6(3) y
C3 Re1 N2 177.1(3) y
C1 Re1 P1 91.6(2) y
C2 Re1 P1 176.6(2) y
C3 Re1 P1 89.0(2) y
N2 Re1 P1 93.28(16) y
C1 Re1 Br1 175.3(2) y
C2 Re1 Br1 92.1(2) y
C3 Re1 Br1 94.9(2) y
N2 Re1 Br1 83.53(17) y
P1 Re1 Br1 86.44(5) y
C4 P1 C12 102.0(3) ?
C4 P1 C10 102.6(3) ?
C12 P1 C10 102.6(3) ?
C4 P1 Re1 112.4(2) ?
C12 P1 Re1 116.4(2) ?
C10 P1 Re1 118.7(2) ?
O1 C1 Re1 178.8(7) ?
O3 C3 Re1 177.3(7) ?
O2 C2 Re1 175.9(6) ?
C17 N1 C10 118.0(7) ?
N1 C10 C11 121.6(7) ?
N1 C10 P1 114.4(5) ?
C11 C10 P1 124.0(6) ?
C14 C12 C13 117.5(7) ?
C14 C12 P1 121.7(5) ?
C13 C12 P1 120.7(5) ?
C6 C4 C5 118.9(7) ?
C6 C4 P1 118.6(5) ?
C5 C4 P1 122.5(6) ?
C15 C13 C12 120.9(7) ?
C15 C13 H13 119.6 ?
C12 C13 H13 119.6 ?
C8 C5 C4 119.0(7) ?
C8 C5 H5 120.5 ?
C4 C5 H5 120.5 ?
C7 C6 C4 120.7(7) ?
C7 C6 H6 119.7 ?
C4 C6 H6 119.7 ?
C21 C14 C12 120.5(7) ?
C21 C14 H14 119.7 ?
C12 C14 H14 119.7 ?
C20 C15 C13 121.2(8) ?
C20 C15 H15 119.4 ?
C13 C15 H15 119.4 ?
C10 C11 C19 118.6(8) ?
C10 C11 H11 120.7 ?
C19 C11 H11 120.7 ?
C16 C7 C6 120.3(8) ?
C16 C7 H7 119.8 ?
C6 C7 H7 119.8 ?
C16 C8 C5 120.8(7) ?
C16 C8 H8 119.6 ?
C5 C8 H8 119.6 ?
C22 N2 C23 109.6(6) ?
C22 N2 Re1 116.4(4) ?
C23 N2 Re1 116.1(5) ?
C22 N2 H2N 106(4) ?
C23 N2 H2N 118(5) ?
Re1 N2 H2N 89(5) ?
C15 C20 C21 119.3(7) ?
C15 C20 H20 120.4 ?
C21 C20 H20 120.4 ?
N2 C22 C24 112.6(6) ?
N2 C22 H22A 109.1 ?
C24 C22 H22A 109.1 ?
N2 C22 H22B 109.1 ?
C24 C22 H22B 109.1 ?
H22A C22 H22B 107.8 ?
C20 C21 C14 120.6(8) ?
C20 C21 H21 119.7 ?
C14 C21 H21 119.7 ?
C8 C16 C7 120.3(8) ?
C8 C16 H16 119.8 ?
C7 C16 H16 119.8 ?
C19 C18 C17 118.4(7) ?
C19 C18 H18 120.8 ?
C17 C18 H18 120.8 ?
N1 C17 C18 123.4(8) ?
N1 C17 H17 118.3 ?
C18 C17 H17 118.3 ?
N2 C23 C25 113.0(7) ?
N2 C23 H23A 109.0 ?
C25 C23 H23A 109.0 ?
N2 C23 H23B 109.0 ?
C25 C23 H23B 109.0 ?
H23A C23 H23B 107.8 ?
C18 C19 C11 119.9(8) ?
C18 C19 H19 120.0 ?
C11 C19 H19 120.0 ?
C27 C24 C22 111.0(7) ?
C27 C24 H24A 109.4 ?
C22 C24 H24A 109.4 ?
C27 C24 H24B 109.4 ?
C22 C24 H24B 109.4 ?
H24A C24 H24B 108.0 ?
C27 C25 C23 112.4(7) ?
C27 C25 H25A 109.1 ?
C23 C25 H25A 109.1 ?
C27 C25 H25B 109.1 ?
C23 C25 H25B 109.1 ?
H25A C25 H25B 107.8 ?
C24 C27 C25 111.1(7) ?
C24 C27 H3A 109.4 ?
C25 C27 H3A 109.4 ?
C24 C27 H3B 109.4 ?
C25 C27 H3B 109.4 ?
H3A C27 H3B 108.0 ?

loop_
_geom_bond_atom_site_label_1
_geom_bond_atom_site_label_2
_geom_bond_distance
_geom_bond_publ_flag
Re1 C1 1.870(8) y
Re1 C2 1.918(7) y
Re1 C3 1.932(8) y
Re1 N2 2.246(6) y
Re1 P1 2.4915(18) y
Re1 Br1 2.6430(9) y
P1 C4 1.812(7) ?
P1 C12 1.817(7) ?
P1 C10 1.837(7) ?
O1 C1 1.202(9) ?
O3 C3 1.120(8) ?
O2 C2 1.164(8) ?
N1 C17 1.338(9) ?
N1 C10 1.343(9) ?
C10 C11 1.377(10) ?
C12 C14 1.394(10) ?
C12 C13 1.404(10) ?
C4 C6 1.387(10) ?
C4 C5 1.398(9) ?
C13 C15 1.371(10) ?
C13 H13 0.9300 ?
C5 C8 1.396(11) ?
C5 H5 0.9300 ?
C6 C7 1.375(10) ?
C6 H6 0.9300 ?
C14 C21 1.387(10) ?
C14 H14 0.9300 ?
C15 C20 1.362(11) ?
C15 H15 0.9300 ?
C11 C19 1.382(10) ?
C11 H11 0.9300 ?
C7 C16 1.363(11) ?
C7 H7 0.9300 ?
C8 C16 1.361(12) ?
C8 H8 0.9300 ?
N2 C22 1.460(9) ?
N2 C23 1.479(10) ?
N2 H2N 0.8200(10) ?
C20 C21 1.379(11) ?
C20 H20 0.9300 ?
C22 C24 1.536(10) ?
C22 H22A 0.9700 ?
C22 H22B 0.9700 ?
C21 H21 0.9300 ?
C16 H16 0.9300 ?
C18 C19 1.354(11) ?
C18 C17 1.361(12) ?
C18 H18 0.9300 ?
C17 H17 0.9300 ?
C23 C25 1.517(10) ?
C23 H23A 0.9700 ?
C23 H23B 0.9700 ?
C19 H19 0.9300 ?
C24 C27 1.505(12) ?
C24 H24A 0.9700 ?
C24 H24B 0.9700 ?
C25 C27 1.514(11) ?
C25 H25A 0.9700 ?
C25 H25B 0.9700 ?
C27 H3A 0.9700 ?
C27 H3B 0.9700 ?

loop_
_geom_hbond_atom_site_label_D
_geom_hbond_atom_site_label_H
_geom_hbond_atom_site_label_A
_geom_hbond_distance_DH
_geom_hbond_distance_HA
_geom_hbond_distance_DA
_geom_hbond_angle_DHA
N2 H2N N1 0.82 2.335 2.992(9) 138
C14 H14 Br1 0.93 2.78 3.586(8) 146
C22 H22B Br1 0.97 2.83 3.499(7) 127

loop_
_geom_torsion_atom_site_label_1
_geom_torsion_atom_site_label_2
_geom_torsion_atom_site_label_3
_geom_torsion_atom_site_label_4
_geom_torsion
C17 N1 C10 C11 -0.9(13)
C17 N1 C10 P1 176.7(7)
C4 P1 C10 N1 -86.6(6)
C12 P1 C10 N1 167.9(6)
Re1 P1 C10 N1 37.9(7)
C4 P1 C10 C11 90.9(7)
C12 P1 C10 C11 -14.6(8)
Re1 P1 C10 C11 -144.5(6)
C4 P1 C12 C14 155.1(6)
C10 P1 C12 C14 -98.9(6)
Re1 P1 C12 C14 32.4(7)
C4 P1 C12 C13 -28.7(6)
C10 P1 C12 C13 77.3(6)
Re1 P1 C12 C13 -151.4(5)
C12 P1 C4 C6 -58.3(6)
C10 P1 C4 C6 -164.3(6)
Re1 P1 C4 C6 67.1(6)
C12 P1 C4 C5 123.0(6)
C10 P1 C4 C5 17.0(7)
Re1 P1 C4 C5 -111.6(6)
C14 C12 C13 C15 -0.1(11)
P1 C12 C13 C15 -176.5(6)
C6 C4 C5 C8 -0.5(11)
P1 C4 C5 C8 178.2(6)
C5 C4 C6 C7 -0.2(11)
P1 C4 C6 C7 -178.9(6)
C13 C12 C14 C21 0.4(10)
P1 C12 C14 C21 176.7(5)
C12 C13 C15 C20 -0.2(12)
N1 C10 C11 C19 1.1(13)
P1 C10 C11 C19 -176.3(7)
C4 C6 C7 C16 -0.1(13)
C4 C5 C8 C16 1.5(11)
C13 C15 C20 C21 0.3(12)
C23 N2 C22 C24 58.2(8)
Re1 N2 C22 C24 -167.6(5)
C15 C20 C21 C14 0.0(11)
C12 C14 C21 C20 -0.3(11)
C5 C8 C16 C7 -1.7(13)
C6 C7 C16 C8 1.0(13)
C10 N1 C17 C18 -1.2(15)
C19 C18 C17 N1 3.1(15)
C22 N2 C23 C25 -56.3(8)
Re1 N2 C23 C25 169.3(5)
C17 C18 C19 C11 -2.9(14)
C10 C11 C19 C18 0.8(14)
N2 C22 C24 C27 -56.7(9)
N2 C23 C25 C27 53.0(10)
C22 C24 C27 C25 51.0(9)
C23 C25 C27 C24 -49.9(10)

loop_
_platon_squeeze_void_nr
_platon_squeeze_void_average_x
_platon_squeeze_void_average_y
_platon_squeeze_void_average_z
_platon_squeeze_void_volume
_platon_squeeze_void_count_electrons
_platon_squeeze_void_content
1 0.500 1.000 0.000 80 23 ' '

_cod_database_fobs_code 2242983
